data_7242266
loop_
_publ_author_name
'Arora, Aayushi'
'Oswal, Preeti'
'Rao, Gyandshwar K.'
'Kumar, Sushil'
'Singh, Ajai K.'
'Kumar, Arun'

_publ_section_title
;
 Catalytically active nanosized Pd9Te4 (telluropalladinite) and PdTe
 (kotulskite) alloys: first precursor-architecture controlled synthesis
 using palladium complexes of organotellurium compounds as single source
 precursors
;
_journal_issue 13
_journal_name_full 'RSC Advances'
_journal_page_first 7214
_journal_page_last 7224
_journal_paper_doi 10.1039/D0RA08732G
_journal_volume 11
_journal_year 2021
_chemical_formula_moiety '4(C16 H16 Cl N O Pd Te)'
_chemical_formula_sum 'C16 H16 Cl N O Pd Te'
_chemical_formula_weight 507.75
_space_group_crystal_system monoclinic
_space_group_IT_number 14
_space_group_name_Hall '-P 2yn'
_space_group_name_H-M_alt 'P 1 21/n 1'
_symmetry_Int_Tables_number 14
_atom_sites_solution_primary iterative
_audit_creation_date 2020-04-03
_audit_creation_method
;
Olex2 1.2
(compiled 2018.05.29 svn.r3508 for OlexSys, GUI svn.r5506)
;
_audit_update_record
;
2020-04-03 deposited with the CCDC.	2021-01-07 downloaded from the CCDC.
;
_cell_angle_alpha 90
_cell_angle_beta 99.6590(10)
_cell_angle_gamma 90
_cell_formula_units_Z 16
_cell_length_a 16.7218(2)
_cell_length_b 19.2440(3)
_cell_length_c 20.2510(3)
_cell_measurement_reflns_used 11703
_cell_measurement_temperature 150.00(10)
_cell_measurement_theta_max 28.0940
_cell_measurement_theta_min 2.0240
_cell_volume 6424.28(16)
_computing_cell_refinement 'CrysAlisPro 1.171.39.46e (Rigaku OD, 2018)'
_computing_data_collection 'CrysAlisPro 1.171.39.46e (Rigaku OD, 2018)'
_computing_data_reduction 'CrysAlisPro 1.171.39.46e (Rigaku OD, 2018)'
_computing_molecular_graphics 'Olex2 (Dolomanov et al., 2009)'
_computing_publication_material 'Olex2 (Dolomanov et al., 2009)'
_computing_structure_refinement 'olex2.refine (Bourhis et al., 2015)'
_computing_structure_solution 'olex2.solve (Bourhis et al., 2015)'
_diffrn_ambient_environment N~2~
_diffrn_ambient_temperature 150.00(10)
_diffrn_detector 'CCD plate'
_diffrn_detector_area_resol_mean 15.9974
_diffrn_detector_type Eos
_diffrn_measured_fraction_theta_full 0.9896
_diffrn_measured_fraction_theta_max 0.8722
_diffrn_measurement_details
;
List of Runs (angles in degrees, time in seconds):

  # Type    Start    End  Width  t~exp~   \w     \q     \k     \f   Frames
#--------------------------------------------------------------------------
  1  \w    -20.00  56.00   1.00   14.06    --   26.84 -99.00-120.00   76
  2  \w     -5.00  92.00   1.00   14.06    --   26.84  57.00  30.00   97
  3  \w    -20.00  28.00   1.00   14.06    --   26.84 -99.00-180.00   48
;
_diffrn_measurement_device 'four-circle diffractometer'
_diffrn_measurement_device_type 'SuperNova, Dual, Cu at home/near, Eos'
_diffrn_measurement_method '\w scans'
_diffrn_orient_matrix_type 'CrysAlisPro convention (1999,Acta A55,543-557)'
_diffrn_orient_matrix_UB_11 -0.0038691000
_diffrn_orient_matrix_UB_12 0.0283248000
_diffrn_orient_matrix_UB_13 -0.0227497000
_diffrn_orient_matrix_UB_21 0.0180031000
_diffrn_orient_matrix_UB_22 -0.0202357000
_diffrn_orient_matrix_UB_23 -0.0228404000
_diffrn_orient_matrix_UB_31 -0.0388942000
_diffrn_orient_matrix_UB_32 -0.0121623000
_diffrn_orient_matrix_UB_33 -0.0148816000
_diffrn_radiation_monochromator mirror
_diffrn_radiation_probe x-ray
_diffrn_radiation_type 'Mo K\a'
_diffrn_radiation_wavelength 0.71073
_diffrn_reflns_av_R_equivalents 0.0326
_diffrn_reflns_av_unetI/netI 0.0562
_diffrn_reflns_limit_h_max 22
_diffrn_reflns_limit_h_min -21
_diffrn_reflns_limit_k_max 25
_diffrn_reflns_limit_k_min -24
_diffrn_reflns_limit_l_max 27
_diffrn_reflns_limit_l_min -11
_diffrn_reflns_number 21641
_diffrn_reflns_theta_full 26.0000
_diffrn_reflns_theta_max 28.31
_diffrn_reflns_theta_min 1.73
_diffrn_source 'micro-focus sealed X-ray tube'
_diffrn_source_type 'SuperNova (Mo) X-ray Source'
_exptl_absorpt_coefficient_mu 3.099
_exptl_absorpt_correction_T_max 1.00000
_exptl_absorpt_correction_T_min 0.90910
_exptl_absorpt_correction_type multi-scan
_exptl_absorpt_process_details
;
CrysAlisPro 1.171.39.46e (Rigaku Oxford Diffraction, 2018)
Empirical absorption correction using spherical harmonics,
 implemented in SCALE3 ABSPACK scaling algorithm.
;
_exptl_crystal_density_diffrn 2.0999
_exptl_crystal_description Orange
_exptl_crystal_F_000 3872
_refine_diff_density_max 2.1093
_refine_diff_density_min -0.9230
_refine_diff_density_rms 0.1935
_refine_ls_d_res_high 0.7493
_refine_ls_d_res_low 11.7781
_refine_ls_goodness_of_fit_ref 1.0431
_refine_ls_hydrogen_treatment constr
_refine_ls_matrix_type full
_refine_ls_number_constraints 112
_refine_ls_number_parameters 761
_refine_ls_number_reflns 13938
_refine_ls_number_restraints 0
_refine_ls_restrained_S_all 1.0431
_refine_ls_R_factor_all 0.0444
_refine_ls_R_factor_gt 0.0331
_refine_ls_shift/su_max 0.0057
_refine_ls_shift/su_mean 0.0005
_refine_ls_structure_factor_coef Fsqd
_refine_ls_weighting_details 'w=1/[\s^2^(Fo^2^)+(0.0247P)^2^+4.7752P] where P=(Fo^2^+2Fc^2^)/3'
_refine_ls_weighting_scheme calc
_refine_ls_wR_factor_gt 0.0739
_refine_ls_wR_factor_ref 0.0841
_reflns_Friedel_coverage 0.0
_reflns_limit_h_max 22
_reflns_limit_h_min -22
_reflns_limit_k_max 25
_reflns_limit_k_min 0
_reflns_limit_l_max 27
_reflns_limit_l_min -15
_reflns_number_gt 11578
_reflns_number_total 15978
_reflns_threshold_expression I>=2u(I)
_cod_data_source_file d0ra08732g2.cif
_cod_data_source_block Pd_HA_Lt_Mo
_cod_original_sg_symbol_Hall '-P 2yn (x-z,y,z)'
_cod_original_sg_symbol_H-M 'P 21/n'
_cod_database_code 7242266
_chemical_oxdiff_formula 'c h n o'
_reflns_odcompleteness_completeness 98.72
_reflns_odcompleteness_iscentric 1
_reflns_odcompleteness_theta 26.32
_olex2_refinement_description
;
1. Fixed Uiso
 At 1.2 times of:
  All C(H) groups, All C(H,H) groups
 At 1.5 times of:
  All C(H,H,H) groups
2.a Secondary CH2 refined with riding coordinates:
 C55(H55a,H55b), C2(H2a,H2b), C3(H3a,H3b), C65(H65a,H65b), C33(H33a,H33b),
 C66(H66a,H66b), C34(H34a,H34b), C54(H54a,H54b)
2.b Aromatic/amide H refined with riding coordinates:
 C26(H26), C47(H47), C27(H27), C82(H82), C50(H50), C48(H48), C10(H10),
 C29(H29), C36(H36), C40(H40), C73(H73), C78(H78), C7(H7), C49(H49), C8(H8),
 C57(H57), C28(H28), C81(H81), C9(H9), C61(H61), C80(H80), C60(H60), C19(H19),
 C39(H39), C15(H15), C79(H79), C70(H70), C37(H37), C59(H59), C72(H72), C18(H18),
  C71(H71), C38(H38), C17(H17), C58(H58), C16(H16)
2.c Idealised Me refined as rotating group:
 C21(H21a,H21b,H21c), C63(H63a,H63b,H63c), C84(H84a,H84b,H84c), C42(H42a,H42b,
 H42c)
;
_olex2_submission_special_instructions 'No special instructions were received'
_oxdiff_exptl_absorpt_empirical_details
;
Empirical correction (ABSPACK) includes:
- Absorption correction using spherical harmonics
- Frame scaling
;
_oxdiff_exptl_absorpt_empirical_full_max 1.116
_oxdiff_exptl_absorpt_empirical_full_min 0.907

loop_
_space_group_symop_id
_space_group_symop_operation_xyz
1 x,y,z
2 -x+1/2,y+1/2,-z+1/2
3 -x,-y,-z
4 x-1/2,-y-1/2,z-1/2

loop_
_atom_site_label
_atom_site_type_symbol
_atom_site_fract_x
_atom_site_fract_y
_atom_site_fract_z
_atom_site_U_iso_or_equiv
_atom_site_adp_type
_atom_site_occupancy
_atom_site_refinement_flags_posn
Te1 Te 0.447866(18) 0.347818(15) 0.202089(14) 0.01956(7) Uani 1.000000 .
Te22 Te 0.399253(19) 0.503298(16) 0.378663(15) 0.02276(8) Uani 1.000000 .
Te43 Te 0.023482(18) 0.396887(16) 0.245262(15) 0.02139(7) Uani 1.000000 .
Te64 Te 0.808311(19) 0.497532(16) 0.353664(16) 0.02346(8) Uani 1.000000 .
Pd13 Pd 0.49430(2) 0.471481(17) 0.210195(16) 0.01622(8) Uani 1.000000 .
Pd23 Pd 0.32296(2) 0.504273(17) 0.260814(17) 0.01644(8) Uani 1.000000 .
Pd44 Pd -0.10630(2) 0.451862(17) 0.189100(17) 0.01693(8) Uani 1.000000 .
Pd76 Pd 0.92221(2) 0.565663(19) 0.317638(17) 0.01933(8) Uani 1.000000 .
Cl41 Cl 0.28512(7) 0.39082(6) 0.27845(6) 0.0231(2) Uani 1.000000 .
Cl20 Cl 0.56627(7) 0.44301(6) 0.31525(6) 0.0252(2) Uani 1.000000 .
Cl62 Cl -0.17574(7) 0.36872(6) 0.23796(6) 0.0290(3) Uani 1.000000 .
Cl83 Cl 1.01118(8) 0.49149(7) 0.38261(7) 0.0342(3) Uani 1.000000 .
O12 O 0.54010(18) 0.56797(16) 0.22179(16) 0.0219(7) Uani 1.000000 .
O24 O 0.25691(18) 0.49891(15) 0.16893(15) 0.0194(7) Uani 1.000000 .
O45 O -0.21399(18) 0.48626(16) 0.14175(16) 0.0203(7) Uani 1.000000 .
O75 O 1.01878(18) 0.61584(17) 0.29199(16) 0.0237(7) Uani 1.000000 .
N4 N 0.4362(2) 0.49060(18) 0.11639(18) 0.0168(8) Uani 1.000000 .
N67 N 0.8430(2) 0.6323(2) 0.26431(18) 0.0201(8) Uani 1.000000 .
N32 N 0.3504(2) 0.60553(18) 0.24970(18) 0.0175(8) Uani 1.000000 .
N53 N -0.0426(2) 0.51897(18) 0.14051(18) 0.0170(8) Uani 1.000000 .
C11 C 0.5219(3) 0.6196(2) 0.1801(2) 0.0188(9) Uani 1.000000 .
C46 C -0.2237(3) 0.5471(2) 0.1121(2) 0.0173(9) Uani 1.000000 .
C52 C -0.0768(3) 0.5621(2) 0.0941(2) 0.0160(9) Uani 1.000000 .
C26 C 0.2048(3) 0.5300(3) 0.0602(2) 0.0210(10) Uani 1.000000 .
H26 H 0.1885(3) 0.4841(3) 0.0522(2) 0.0252(12) Uiso 1.000000 R
C5 C 0.4409(3) 0.5495(2) 0.0840(2) 0.0195(10) Uani 1.000000 .
C47 C -0.3027(3) 0.5762(2) 0.1035(2) 0.0220(10) Uani 1.000000 .
H47 H -0.3438(3) 0.5521(2) 0.1194(2) 0.0265(12) Uiso 1.000000 R
C55 C 0.0850(3) 0.4855(2) 0.2165(2) 0.0213(10) Uani 1.000000 .
H55a H 0.0827(3) 0.5229(2) 0.2483(2) 0.0255(12) Uiso 1.000000 R
H55b H 0.1415(3) 0.4743(2) 0.2164(2) 0.0255(12) Uiso 1.000000 R
C25 C 0.2471(3) 0.5485(2) 0.1246(2) 0.0193(9) Uani 1.000000 .
C77 C 0.7763(3) 0.5592(2) 0.4329(2) 0.0220(10) Uani 1.000000 .
C51 C -0.1617(3) 0.5841(2) 0.0869(2) 0.0168(9) Uani 1.000000 .
C2 C 0.3610(3) 0.3777(2) 0.1183(2) 0.0196(9) Uani 1.000000 .
H2a H 0.3445(3) 0.3372(2) 0.0908(2) 0.0235(11) Uiso 1.000000 R
H2b H 0.3133(3) 0.3962(2) 0.1336(2) 0.0235(11) Uiso 1.000000 R
C35 C 0.3157(3) 0.5591(2) 0.4279(2) 0.0250(11) Uani 1.000000 .
C3 C 0.3951(3) 0.4322(2) 0.0765(2) 0.0188(9) Uani 1.000000 .
H3a H 0.3512(3) 0.4507(2) 0.0437(2) 0.0226(11) Uiso 1.000000 R
H3b H 0.4335(3) 0.4101(2) 0.0522(2) 0.0226(11) Uiso 1.000000 R
C6 C 0.4755(3) 0.6148(2) 0.1143(2) 0.0194(9) Uani 1.000000 .
C30 C 0.2729(2) 0.6187(2) 0.1354(2) 0.0175(9) Uani 1.000000 .
C65 C 0.7306(3) 0.5500(3) 0.2761(2) 0.0256(11) Uani 1.000000 .
H65a H 0.7325(3) 0.5272(3) 0.2337(2) 0.0308(13) Uiso 1.000000 R
H65b H 0.6753(3) 0.5479(3) 0.2846(2) 0.0308(13) Uiso 1.000000 R
C31 C 0.3193(3) 0.6448(2) 0.1995(2) 0.0193(9) Uani 1.000000 .
C21 C 0.4104(3) 0.5515(2) 0.0086(2) 0.0198(10) Uani 1.000000 .
H21a H 0.4199(16) 0.5073(5) -0.0107(3) 0.0298(14) Uiso 1.000000 GR
H21b H 0.3533(4) 0.5614(15) 0.0004(2) 0.0298(14) Uiso 1.000000 GR
H21c H 0.4388(13) 0.5871(11) -0.0114(3) 0.0298(14) Uiso 1.000000 GR
C33 C 0.3987(3) 0.6414(2) 0.3092(2) 0.0228(10) Uani 1.000000 .
H33a H 0.4278(3) 0.6801(2) 0.2937(2) 0.0274(12) Uiso 1.000000 R
H33b H 0.3617(3) 0.6603(2) 0.3368(2) 0.0274(12) Uiso 1.000000 R
C66 C 0.7563(3) 0.6249(3) 0.2724(2) 0.0239(10) Uani 1.000000 .
H66a H 0.7481(3) 0.6487(3) 0.3130(2) 0.0287(12) Uiso 1.000000 R
H66b H 0.7222(3) 0.6471(3) 0.2349(2) 0.0287(12) Uiso 1.000000 R
C74 C 1.0148(3) 0.6603(2) 0.2434(2) 0.0213(10) Uani 1.000000 .
C27 C 0.1871(3) 0.5779(3) 0.0091(2) 0.0240(10) Uani 1.000000 .
H27 H 0.1577(3) 0.5646(3) -0.0321(2) 0.0288(13) Uiso 1.000000 R
C56 C 0.0419(3) 0.3367(2) 0.1602(2) 0.0228(10) Uani 1.000000 .
C34 C 0.4584(3) 0.5947(2) 0.3516(2) 0.0248(10) Uani 1.000000 .
H34a H 0.4830(3) 0.6192(2) 0.3917(2) 0.0298(13) Uiso 1.000000 R
H34b H 0.5011(3) 0.5818(2) 0.3269(2) 0.0298(13) Uiso 1.000000 R
C82 C 0.8325(3) 0.5686(3) 0.4914(2) 0.0254(11) Uani 1.000000 .
H82 H 0.8851(3) 0.5516(3) 0.4942(2) 0.0305(13) Uiso 1.000000 R
C54 C 0.0456(3) 0.5083(2) 0.1476(2) 0.0210(10) Uani 1.000000 .
H54a H 0.0560(3) 0.4735(2) 0.1154(2) 0.0251(12) Uiso 1.000000 R
H54b H 0.0706(3) 0.5514(2) 0.1367(2) 0.0251(12) Uiso 1.000000 R
C50 C -0.1833(3) 0.6483(2) 0.0546(2) 0.0203(10) Uani 1.000000 .
H50 H -0.1438(3) 0.6729(2) 0.0371(2) 0.0244(11) Uiso 1.000000 R
C63 C -0.0267(3) 0.5928(2) 0.0458(2) 0.0235(10) Uani 1.000000 .
H63a H 0.0023(15) 0.6326(10) 0.0659(6) 0.0352(15) Uiso 1.000000 GR
H63b H 0.0112(13) 0.5586(6) 0.0354(12) 0.0352(15) Uiso 1.000000 GR
H63c H -0.0618(3) 0.6066(15) 0.0054(6) 0.0352(15) Uiso 1.000000 GR
C68 C 0.8632(3) 0.6870(2) 0.2338(2) 0.0214(10) Uani 1.000000 .
C69 C 0.9434(3) 0.6974(2) 0.2149(2) 0.0192(9) Uani 1.000000 .
C14 C 0.5335(3) 0.3087(2) 0.1449(2) 0.0236(10) Uani 1.000000 .
C48 C -0.3200(3) 0.6386(2) 0.0724(2) 0.0228(10) Uani 1.000000 .
H48 H -0.3724(3) 0.6564(2) 0.0676(2) 0.0273(12) Uiso 1.000000 R
C10 C 0.5541(3) 0.6852(2) 0.2023(2) 0.0236(10) Uani 1.000000 .
H10 H 0.5843(3) 0.6889(2) 0.2451(2) 0.0283(12) Uiso 1.000000 R
C29 C 0.2559(3) 0.6648(2) 0.0809(2) 0.0229(10) Uani 1.000000 .
H29 H 0.2744(3) 0.7103(2) 0.0869(2) 0.0275(12) Uiso 1.000000 R
C36 C 0.3413(3) 0.5802(3) 0.4938(2) 0.0306(12) Uani 1.000000 .
H36 H 0.3934(3) 0.5697(3) 0.5156(2) 0.0367(14) Uiso 1.000000 R
C40 C 0.2377(3) 0.5738(3) 0.3965(3) 0.0328(12) Uani 1.000000 .
H40 H 0.2207(3) 0.5594(3) 0.3526(3) 0.0394(14) Uiso 1.000000 R
C73 C 1.0873(3) 0.6750(3) 0.2191(3) 0.0301(12) Uani 1.000000 .
H73 H 1.1345(3) 0.6519(3) 0.2379(3) 0.0361(14) Uiso 1.000000 R
C78 C 0.6976(3) 0.5838(3) 0.4294(2) 0.0291(11) Uani 1.000000 .
H78 H 0.6596(3) 0.5774(3) 0.3907(2) 0.0350(14) Uiso 1.000000 R
C7 C 0.4621(3) 0.6768(2) 0.0772(2) 0.0240(10) Uani 1.000000 .
H7 H 0.4301(3) 0.6749(2) 0.0349(2) 0.0288(12) Uiso 1.000000 R
C84 C 0.8019(3) 0.7451(2) 0.2154(2) 0.0244(10) Uani 1.000000 .
H84a H 0.7689(12) 0.7350(8) 0.1729(7) 0.0366(16) Uiso 1.000000 GR
H84b H 0.7680(12) 0.7487(10) 0.2491(8) 0.0366(16) Uiso 1.000000 GR
H84c H 0.8299(3) 0.7882(4) 0.2125(15) 0.0366(16) Uiso 1.000000 GR
C49 C -0.2599(3) 0.6758(2) 0.0479(2) 0.0228(10) Uani 1.000000 .
H49 H -0.2715(3) 0.7187(2) 0.0274(2) 0.0273(12) Uiso 1.000000 R
C42 C 0.3283(3) 0.7227(2) 0.2055(2) 0.0258(11) Uani 1.000000 .
H42a H 0.329(2) 0.7363(3) 0.2512(4) 0.0387(16) Uiso 1.000000 GR
H42b H 0.3781(10) 0.7367(3) 0.1917(16) 0.0387(16) Uiso 1.000000 GR
H42c H 0.2835(11) 0.7447(2) 0.1774(13) 0.0387(16) Uiso 1.000000 GR
C8 C 0.4937(3) 0.7396(2) 0.0999(3) 0.0273(11) Uani 1.000000 .
H8 H 0.4828(3) 0.7791(2) 0.0735(3) 0.0328(13) Uiso 1.000000 R
C57 C -0.0231(3) 0.3054(2) 0.1201(3) 0.0298(12) Uani 1.000000 .
H57 H -0.0753(3) 0.3112(2) 0.1294(3) 0.0357(14) Uiso 1.000000 R
C28 C 0.2135(3) 0.6463(3) 0.0196(2) 0.0258(11) Uani 1.000000 .
H28 H 0.2026(3) 0.6789(3) -0.0146(2) 0.0309(13) Uiso 1.000000 R
C81 C 0.8098(3) 0.6030(3) 0.5449(3) 0.0340(12) Uani 1.000000 .
H81 H 0.8476(3) 0.6096(3) 0.5837(3) 0.0409(15) Uiso 1.000000 R
C9 C 0.5423(3) 0.7439(2) 0.1627(3) 0.0291(12) Uani 1.000000 .
H9 H 0.5664(3) 0.7858(2) 0.1778(3) 0.0349(14) Uiso 1.000000 R
C61 C 0.1199(3) 0.3275(2) 0.1470(2) 0.0263(11) Uani 1.000000 .
H61 H 0.1636(3) 0.3490(2) 0.1738(2) 0.0316(13) Uiso 1.000000 R
C80 C 0.7318(3) 0.6280(3) 0.5418(3) 0.0328(12) Uani 1.000000 .
H80 H 0.7170(3) 0.6513(3) 0.5781(3) 0.0393(15) Uiso 1.000000 R
C60 C 0.1323(3) 0.2858(2) 0.0935(2) 0.0287(11) Uani 1.000000 .
H60 H 0.1845(3) 0.2792(2) 0.0846(2) 0.0344(14) Uiso 1.000000 R
C19 C 0.6078(3) 0.3399(3) 0.1450(2) 0.0282(11) Uani 1.000000 .
H19 H 0.6204(3) 0.3814(3) 0.1678(2) 0.0339(13) Uiso 1.000000 R
C39 C 0.1847(4) 0.6096(3) 0.4295(3) 0.0394(14) Uani 1.000000 .
H39 H 0.1322(4) 0.6192(3) 0.4082(3) 0.0473(16) Uiso 1.000000 R
C15 C 0.5152(3) 0.2461(2) 0.1108(2) 0.0294(11) Uani 1.000000 .
H15 H 0.4652(3) 0.2249(2) 0.1104(2) 0.0353(14) Uiso 1.000000 R
C79 C 0.6765(3) 0.6181(3) 0.4844(3) 0.0345(12) Uani 1.000000 .
H79 H 0.6238(3) 0.6346(3) 0.4822(3) 0.0414(15) Uiso 1.000000 R
C70 C 0.9503(3) 0.7459(2) 0.1636(2) 0.0258(11) Uani 1.000000 .
H70 H 0.9046(3) 0.7711(2) 0.1449(2) 0.0310(13) Uiso 1.000000 R
C37 C 0.2888(4) 0.6165(3) 0.5263(3) 0.0395(14) Uani 1.000000 .
H37 H 0.3060(4) 0.6315(3) 0.5700(3) 0.0474(17) Uiso 1.000000 R
C59 C 0.0674(3) 0.2545(2) 0.0538(3) 0.0327(12) Uani 1.000000 .
H59 H 0.0761(3) 0.2259(2) 0.0187(3) 0.0393(15) Uiso 1.000000 R
C72 C 1.0910(3) 0.7217(3) 0.1690(3) 0.0331(12) Uani 1.000000 .
H72 H 1.1398(3) 0.7296(3) 0.1542(3) 0.0397(15) Uiso 1.000000 R
C18 C 0.6642(3) 0.3087(3) 0.1107(2) 0.0338(13) Uani 1.000000 .
H18 H 0.7142(3) 0.3298(3) 0.1102(2) 0.0406(15) Uiso 1.000000 R
C71 C 1.0216(3) 0.7573(3) 0.1403(3) 0.0324(12) Uani 1.000000 .
H71 H 1.0235(3) 0.7885(3) 0.1055(3) 0.0388(15) Uiso 1.000000 R
C38 C 0.2109(4) 0.6310(3) 0.4948(3) 0.0383(14) Uani 1.000000 .
H38 H 0.1758(4) 0.6552(3) 0.5175(3) 0.0460(16) Uiso 1.000000 R
C17 C 0.6459(4) 0.2472(3) 0.0778(3) 0.0371(14) Uani 1.000000 .
H17 H 0.6838(4) 0.2264(3) 0.0554(3) 0.0446(16) Uiso 1.000000 R
C58 C -0.0100(4) 0.2651(3) 0.0657(3) 0.0381(14) Uani 1.000000 .
H58 H -0.0538(4) 0.2454(3) 0.0375(3) 0.0457(16) Uiso 1.000000 R
C16 C 0.5725(4) 0.2159(3) 0.0775(3) 0.0377(14) Uani 1.000000 .
H16 H 0.5608(4) 0.1741(3) 0.0548(3) 0.0453(16) Uiso 1.000000 R

loop_
_atom_site_aniso_label
_atom_site_aniso_U_11
_atom_site_aniso_U_22
_atom_site_aniso_U_33
_atom_site_aniso_U_12
_atom_site_aniso_U_13
_atom_site_aniso_U_23
Te1 0.02292(16) 0.01858(15) 0.01699(15) 0.00046(12) 0.00279(12) 0.00150(12)
Te22 0.02563(16) 0.02285(16) 0.01737(16) 0.00072(13) -0.00339(12) -0.00094(12)
Te43 0.01704(15) 0.02283(16) 0.02333(16) 0.00105(12) 0.00059(12) 0.00638(13)
Te64 0.02051(16) 0.02970(17) 0.02024(16) -0.00094(13) 0.00363(12) 0.00042(13)
Pd13 0.01455(16) 0.01784(17) 0.01494(17) 0.00076(13) -0.00137(13) -0.00020(13)
Pd23 0.01682(17) 0.01737(17) 0.01436(17) -0.00206(13) 0.00035(13) -0.00232(13)
Pd44 0.01368(16) 0.01868(17) 0.01805(17) -0.00062(13) 0.00154(13) 0.00371(14)
Pd76 0.01337(16) 0.02669(19) 0.01685(17) 0.00189(14) -0.00059(13) -0.00008(15)
Cl41 0.0286(6) 0.0212(6) 0.0191(6) -0.0053(5) 0.0024(5) 0.0003(5)
Cl20 0.0257(6) 0.0263(6) 0.0199(6) 0.0014(5) -0.0068(5) 0.0026(5)
Cl62 0.0226(6) 0.0292(6) 0.0349(7) -0.0059(5) 0.0038(5) 0.0128(5)
Cl83 0.0277(6) 0.0433(8) 0.0282(7) 0.0098(6) -0.0053(5) 0.0077(6)
O12 0.0211(17) 0.0200(16) 0.0215(17) -0.0026(13) -0.0055(13) 0.0005(14)
O24 0.0202(16) 0.0209(16) 0.0161(16) -0.0040(13) -0.0002(13) -0.0000(13)
O45 0.0145(15) 0.0248(17) 0.0217(17) 0.0002(13) 0.0036(13) 0.0035(14)
O75 0.0132(15) 0.0287(18) 0.0279(18) 0.0002(13) -0.0006(13) -0.0013(15)
N4 0.0143(18) 0.0187(19) 0.0169(19) 0.0007(15) 0.0009(15) -0.0000(15)
N67 0.0132(18) 0.034(2) 0.0125(18) -0.0007(16) -0.0003(14) -0.0032(17)
N32 0.0178(19) 0.0161(18) 0.0173(19) -0.0021(15) -0.0005(15) -0.0020(15)
N53 0.0148(18) 0.0169(18) 0.019(2) -0.0010(15) 0.0026(15) -0.0004(15)
C11 0.011(2) 0.022(2) 0.024(2) 0.0023(18) 0.0046(18) 0.0002(19)
C46 0.018(2) 0.019(2) 0.013(2) 0.0007(18) -0.0034(17) -0.0017(18)
C52 0.023(2) 0.014(2) 0.011(2) -0.0041(18) 0.0036(17) -0.0038(17)
C26 0.016(2) 0.031(3) 0.016(2) -0.0057(19) 0.0012(18) -0.004(2)
C5 0.013(2) 0.023(2) 0.022(2) 0.0036(18) 0.0000(18) -0.0002(19)
C47 0.018(2) 0.030(3) 0.017(2) 0.004(2) -0.0014(18) -0.004(2)
C55 0.012(2) 0.025(2) 0.027(3) -0.0017(18) 0.0040(18) -0.003(2)
C25 0.013(2) 0.023(2) 0.021(2) 0.0005(18) 0.0037(18) -0.0015(19)
C77 0.024(2) 0.025(2) 0.018(2) 0.002(2) 0.0042(19) 0.0002(19)
C51 0.018(2) 0.019(2) 0.014(2) 0.0020(18) 0.0023(17) -0.0019(18)
C2 0.019(2) 0.021(2) 0.018(2) -0.0014(18) -0.0001(18) -0.0032(19)
C35 0.035(3) 0.019(2) 0.021(2) -0.003(2) 0.006(2) -0.004(2)
C3 0.021(2) 0.021(2) 0.013(2) -0.0005(19) -0.0017(18) -0.0016(18)
C6 0.013(2) 0.022(2) 0.023(2) 0.0007(18) 0.0029(18) -0.0022(19)
C30 0.0091(19) 0.022(2) 0.020(2) 0.0049(17) -0.0005(17) -0.0048(19)
C65 0.017(2) 0.041(3) 0.019(2) -0.004(2) 0.0020(19) -0.003(2)
C31 0.016(2) 0.019(2) 0.024(2) 0.0001(18) 0.0054(18) -0.0013(19)
C21 0.018(2) 0.023(2) 0.018(2) -0.0002(19) 0.0013(18) 0.0020(19)
C33 0.027(3) 0.020(2) 0.020(2) -0.003(2) -0.000(2) -0.0022(19)
C66 0.017(2) 0.037(3) 0.016(2) 0.006(2) -0.0010(18) -0.001(2)
C74 0.020(2) 0.020(2) 0.024(3) -0.0036(19) 0.0058(19) -0.008(2)
C27 0.018(2) 0.040(3) 0.013(2) 0.003(2) -0.0012(18) -0.002(2)
C56 0.028(3) 0.013(2) 0.027(3) 0.0035(19) 0.002(2) 0.0027(19)
C34 0.027(3) 0.027(3) 0.018(2) -0.005(2) -0.003(2) -0.005(2)
C82 0.025(3) 0.031(3) 0.018(2) 0.004(2) -0.0046(19) 0.002(2)
C54 0.016(2) 0.021(2) 0.027(3) 0.0000(18) 0.0076(19) 0.002(2)
C50 0.025(2) 0.021(2) 0.014(2) -0.0022(19) 0.0022(18) -0.0015(18)
C63 0.024(2) 0.024(2) 0.024(2) 0.004(2) 0.008(2) 0.003(2)
C68 0.022(2) 0.026(2) 0.014(2) 0.003(2) -0.0035(18) -0.0073(19)
C69 0.018(2) 0.021(2) 0.017(2) -0.0019(18) -0.0007(18) -0.0078(19)
C14 0.027(3) 0.025(2) 0.020(2) 0.010(2) 0.006(2) 0.003(2)
C48 0.023(2) 0.030(3) 0.014(2) 0.007(2) -0.0045(18) -0.006(2)
C10 0.016(2) 0.022(2) 0.031(3) -0.0033(19) -0.001(2) -0.002(2)
C29 0.017(2) 0.025(2) 0.026(3) 0.0042(19) 0.0018(19) 0.002(2)
C36 0.036(3) 0.036(3) 0.020(3) -0.007(2) 0.004(2) -0.001(2)
C40 0.039(3) 0.030(3) 0.029(3) 0.004(2) 0.004(2) -0.004(2)
C73 0.021(2) 0.029(3) 0.041(3) 0.001(2) 0.008(2) -0.008(2)
C78 0.023(3) 0.040(3) 0.022(3) 0.004(2) -0.001(2) 0.003(2)
C7 0.018(2) 0.025(2) 0.028(3) 0.0027(19) 0.000(2) 0.001(2)
C84 0.022(2) 0.025(2) 0.025(3) 0.008(2) 0.001(2) -0.004(2)
C49 0.031(3) 0.016(2) 0.019(2) 0.0057(19) -0.005(2) -0.0022(19)
C42 0.027(3) 0.020(2) 0.026(3) -0.002(2) -0.007(2) -0.001(2)
C8 0.026(3) 0.019(2) 0.037(3) 0.004(2) 0.004(2) 0.008(2)
C57 0.032(3) 0.018(2) 0.037(3) -0.001(2) -0.002(2) 0.004(2)
C28 0.019(2) 0.034(3) 0.024(3) 0.006(2) 0.0032(19) 0.006(2)
C81 0.043(3) 0.036(3) 0.019(3) -0.001(3) -0.006(2) 0.002(2)
C9 0.024(3) 0.020(2) 0.044(3) -0.002(2) 0.007(2) -0.007(2)
C61 0.028(3) 0.027(3) 0.024(3) -0.002(2) 0.002(2) 0.009(2)
C80 0.047(3) 0.028(3) 0.025(3) 0.006(2) 0.010(2) 0.004(2)
C60 0.040(3) 0.025(3) 0.022(3) 0.007(2) 0.009(2) 0.008(2)
C19 0.031(3) 0.033(3) 0.020(2) 0.007(2) -0.000(2) 0.002(2)
C39 0.039(3) 0.031(3) 0.048(4) 0.001(2) 0.006(3) -0.002(3)
C15 0.039(3) 0.025(3) 0.024(3) -0.000(2) 0.005(2) -0.002(2)
C79 0.035(3) 0.039(3) 0.032(3) 0.006(2) 0.013(2) 0.000(2)
C70 0.030(3) 0.024(3) 0.022(3) -0.004(2) 0.001(2) -0.007(2)
C37 0.059(4) 0.035(3) 0.026(3) -0.014(3) 0.012(3) -0.011(2)
C59 0.055(4) 0.019(2) 0.022(3) 0.002(2) -0.002(2) 0.003(2)
C72 0.030(3) 0.031(3) 0.042(3) -0.010(2) 0.016(2) -0.011(2)
C18 0.025(3) 0.053(4) 0.024(3) 0.009(3) 0.006(2) 0.008(3)
C71 0.044(3) 0.029(3) 0.026(3) -0.014(2) 0.008(2) -0.008(2)
C38 0.050(4) 0.023(3) 0.047(4) 0.001(3) 0.023(3) -0.004(3)
C17 0.048(3) 0.047(3) 0.019(3) 0.023(3) 0.014(2) 0.008(2)
C58 0.044(3) 0.021(3) 0.045(4) -0.004(2) -0.006(3) 0.002(2)
C16 0.056(4) 0.029(3) 0.028(3) 0.014(3) 0.007(3) -0.001(2)

loop_
_atom_type_symbol
_atom_type_scat_dispersion_real
_atom_type_scat_dispersion_imag
_atom_type_scat_Cromer_Mann_a1
_atom_type_scat_Cromer_Mann_a2
_atom_type_scat_Cromer_Mann_a3
_atom_type_scat_Cromer_Mann_a4
_atom_type_scat_Cromer_Mann_b1
_atom_type_scat_Cromer_Mann_b2
_atom_type_scat_Cromer_Mann_b3
_atom_type_scat_Cromer_Mann_b4
_atom_type_scat_Cromer_Mann_c
_atom_type_scat_source
_atom_type_scat_dispersion_source
C 0.00347 0.00161 2.31000 1.02000 1.58860 0.86500 20.84390 10.20750 0.56870 51.65120 0.215599998832 'International Tables Volume C Table 6.1.1.4 (pp. 500-502)' 'Henke, Gullikson and Davis, At. Data and Nucl. Data Tables, 1993, 54, 2'
Cl 0.14873 0.16029 11.46040 7.19640 6.25560 1.64550 0.01040 1.16620 18.51940 47.77840 -9.55739974976 'International Tables Volume C Table 6.1.1.4 (pp. 500-502)' 'Henke, Gullikson and Davis, At. Data and Nucl. Data Tables, 1993, 54, 2'
H 0.00000 0.00000 0.49300 0.32291 0.14019 0.04081 10.51090 26.12570 3.14236 57.79970 0.0030380000826 'International Tables Volume C Table 6.1.1.4 (pp. 500-502)' 'Henke, Gullikson and Davis, At. Data and Nucl. Data Tables, 1993, 54, 2'
O 0.01158 0.00611 3.04850 2.28680 1.54630 0.86700 13.27710 5.70110 0.32390 32.90890 0.250800013542 'International Tables Volume C Table 6.1.1.4 (pp. 500-502)' 'Henke, Gullikson and Davis, At. Data and Nucl. Data Tables, 1993, 54, 2'
N 0.00653 0.00323 12.21260 3.13220 2.01250 1.16630 0.00570 9.89330 28.99750 0.58260 -11.5290002823 'International Tables Volume C Table 6.1.1.4 (pp. 500-502)' 'Henke, Gullikson and Davis, At. Data and Nucl. Data Tables, 1993, 54, 2'
Pd -0.98845 1.01473 19.33190 15.50170 5.29537 0.60584 0.69866 7.98929 25.20520 76.89860 5.26593017578 'International Tables Volume C Table 6.1.1.4 (pp. 500-502)' 'Henke, Gullikson and Davis, At. Data and Nucl. Data Tables, 1993, 54, 2'
Te -0.41596 1.76393 19.96440 19.01380 6.14487 2.52390 4.81742 0.42088 28.52840 70.84030 4.35200023651 'International Tables Volume C Table 6.1.1.4 (pp. 500-502)' 'Henke, Gullikson and Davis, At. Data and Nucl. Data Tables, 1993, 54, 2'

loop_
_geom_angle_atom_site_label_1
_geom_angle_atom_site_label_2
_geom_angle_atom_site_label_3
_geom_angle
_geom_angle_site_symmetry_1
_geom_angle_site_symmetry_3
_geom_angle_publ_flag
C2 Te1 Pd13 87.59(12) . . ?
C14 Te1 Pd13 98.19(13) . . ?
C14 Te1 C2 95.38(17) . . ?
C35 Te22 Pd23 99.90(13) . . ?
C34 Te22 Pd23 86.15(12) . . ?
C34 Te22 C35 94.18(18) . . ?
C55 Te43 Pd44 87.64(12) . . ?
C56 Te43 Pd44 95.37(12) . . ?
C56 Te43 C55 94.13(18) . . ?
C77 Te64 Pd76 103.01(13) . . ?
C65 Te64 Pd76 86.38(13) . . ?
C65 Te64 C77 95.30(18) . . ?
Pd23 Pd13 Te1 85.715(13) . . ?
Cl20 Pd13 Te1 86.74(3) . . ?
Cl20 Pd13 Pd23 96.02(3) . . ?
O12 Pd13 Te1 175.15(9) . . ?
O12 Pd13 Pd23 97.02(9) . . ?
O12 Pd13 Cl20 88.98(9) . . ?
N4 Pd13 Te1 90.94(10) . . ?
N4 Pd13 Pd23 87.18(10) . . ?
N4 Pd13 Cl20 175.89(11) . . ?
N4 Pd13 O12 93.18(13) . . ?
Pd13 Pd23 Te22 87.951(13) . . ?
Cl41 Pd23 Te22 87.41(3) . . ?
Cl41 Pd23 Pd13 98.23(3) . . ?
O24 Pd23 Te22 175.51(9) . . ?
O24 Pd23 Pd13 94.28(9) . . ?
O24 Pd23 Cl41 88.42(9) . . ?
N32 Pd23 Te22 91.40(10) . . ?
N32 Pd23 Pd13 85.64(10) . . ?
N32 Pd23 Cl41 175.90(11) . . ?
N32 Pd23 O24 92.65(13) . . ?
Cl62 Pd44 Te43 88.41(3) . . ?
O45 Pd44 Te43 174.32(9) . . ?
O45 Pd44 Cl62 87.57(9) . . ?
N53 Pd44 Te43 90.20(10) . . ?
N53 Pd44 Cl62 175.11(11) . . ?
N53 Pd44 O45 93.47(13) . . ?
Cl83 Pd76 Te64 87.67(4) . . ?
O75 Pd76 Te64 176.26(9) . . ?
O75 Pd76 Cl83 88.60(10) . . ?
N67 Pd76 Te64 91.47(11) . . ?
N67 Pd76 Cl83 177.59(11) . . ?
N67 Pd76 O75 92.27(14) . . ?
C11 O12 Pd13 125.8(3) . . ?
C25 O24 Pd23 126.1(3) . . ?
C46 O45 Pd44 123.0(3) . . ?
C74 O75 Pd76 124.6(3) . . ?
C5 N4 Pd13 124.4(3) . . ?
C3 N4 Pd13 118.7(3) . . ?
C3 N4 C5 116.2(4) . . ?
C66 N67 Pd76 116.2(3) . . ?
C68 N67 Pd76 124.8(3) . . ?
C68 N67 C66 117.8(4) . . ?
C31 N32 Pd23 125.3(3) . . ?
C33 N32 Pd23 117.1(3) . . ?
C33 N32 C31 116.8(4) . . ?
C52 N53 Pd44 123.3(3) . . ?
C54 N53 Pd44 117.6(3) . . ?
C54 N53 C52 117.9(4) . . ?
C6 C11 O12 125.8(4) . . ?
C10 C11 O12 116.0(4) . . ?
C10 C11 C6 118.2(4) . . ?
C47 C46 O45 116.7(4) . . ?
C51 C46 O45 124.7(4) . . ?
C51 C46 C47 118.6(4) . . ?
C51 C52 N53 123.6(4) . . ?
C63 C52 N53 119.3(4) . . ?
C63 C52 C51 117.1(4) . . ?
C25 C26 H26 118.9(3) . . ?
C27 C26 H26 118.9(3) . . ?
C27 C26 C25 122.1(4) . . ?
C6 C5 N4 125.3(4) . . ?
C21 C5 N4 118.7(4) . . ?
C21 C5 C6 115.9(4) . . ?
H47 C47 C46 119.1(3) . . ?
C48 C47 C46 121.7(4) . . ?
C48 C47 H47 119.1(3) . . ?
H55a C55 Te43 109.80(13) . . ?
H55b C55 Te43 109.80(12) . . ?
H55b C55 H55a 108.2 . . ?
C54 C55 Te43 109.4(3) . . ?
C54 C55 H55a 109.8(2) . . ?
C54 C55 H55b 109.8(2) . . ?
C26 C25 O24 115.8(4) . . ?
C30 C25 O24 126.1(4) . . ?
C30 C25 C26 118.1(4) . . ?
C82 C77 Te64 119.5(3) . . ?
C78 C77 Te64 120.3(3) . . ?
C78 C77 C82 119.9(4) . . ?
C52 C51 C46 124.9(4) . . ?
C50 C51 C46 117.3(4) . . ?
C50 C51 C52 117.7(4) . . ?
H2a C2 Te1 109.38(12) . . ?
H2b C2 Te1 109.38(12) . . ?
H2b C2 H2a 108.0 . . ?
C3 C2 Te1 111.3(3) . . ?
C3 C2 H2a 109.4(2) . . ?
C3 C2 H2b 109.4(2) . . ?
C36 C35 Te22 118.3(4) . . ?
C40 C35 Te22 122.0(4) . . ?
C40 C35 C36 119.8(5) . . ?
C2 C3 N4 113.8(4) . . ?
H3a C3 N4 108.8(2) . . ?
H3a C3 C2 108.8(2) . . ?
H3b C3 N4 108.8(2) . . ?
H3b C3 C2 108.8(2) . . ?
H3b C3 H3a 107.7 . . ?
C5 C6 C11 123.9(4) . . ?
C7 C6 C11 117.2(4) . . ?
C7 C6 C5 118.9(4) . . ?
C31 C30 C25 123.8(4) . . ?
C29 C30 C25 117.4(4) . . ?
C29 C30 C31 118.7(4) . . ?
H65a C65 Te64 109.58(13) . . ?
H65b C65 Te64 109.58(13) . . ?
H65b C65 H65a 108.1 . . ?
C66 C65 Te64 110.4(3) . . ?
C66 C65 H65a 109.6(3) . . ?
C66 C65 H65b 109.6(2) . . ?
C30 C31 N32 124.6(4) . . ?
C42 C31 N32 119.5(4) . . ?
C42 C31 C30 115.9(4) . . ?
H21a C21 C5 109.5 . . ?
H21b C21 C5 109.5 . . ?
H21b C21 H21a 109.5 . . ?
H21c C21 C5 109.5 . . ?
H21c C21 H21a 109.5 . . ?
H21c C21 H21b 109.5 . . ?
H33a C33 N32 108.9(2) . . ?
H33b C33 N32 108.9(2) . . ?
H33b C33 H33a 107.7 . . ?
C34 C33 N32 113.5(4) . . ?
C34 C33 H33a 108.9(3) . . ?
C34 C33 H33b 108.9(3) . . ?
C65 C66 N67 112.7(4) . . ?
H66a C66 N67 109.0(2) . . ?
H66a C66 C65 109.0(3) . . ?
H66b C66 N67 109.0(2) . . ?
H66b C66 C65 109.0(2) . . ?
H66b C66 H66a 107.8 . . ?
C69 C74 O75 124.8(4) . . ?
C73 C74 O75 117.3(4) . . ?
C73 C74 C69 117.8(4) . . ?
H27 C27 C26 120.2(3) . . ?
C28 C27 C26 119.6(4) . . ?
C28 C27 H27 120.2(3) . . ?
C57 C56 Te43 120.2(4) . . ?
C61 C56 Te43 119.4(4) . . ?
C61 C56 C57 120.4(5) . . ?
C33 C34 Te22 110.4(3) . . ?
H34a C34 Te22 109.57(12) . . ?
H34a C34 C33 109.6(2) . . ?
H34b C34 Te22 109.57(13) . . ?
H34b C34 C33 109.6(3) . . ?
H34b C34 H34a 108.1 . . ?
H82 C82 C77 120.2(3) . . ?
C81 C82 C77 119.7(5) . . ?
C81 C82 H82 120.2(3) . . ?
C55 C54 N53 114.0(4) . . ?
H54a C54 N53 108.8(2) . . ?
H54a C54 C55 108.8(2) . . ?
H54b C54 N53 108.8(2) . . ?
H54b C54 C55 108.8(2) . . ?
H54b C54 H54a 107.7 . . ?
H50 C50 C51 118.5(3) . . ?
C49 C50 C51 122.9(4) . . ?
C49 C50 H50 118.5(3) . . ?
H63a C63 C52 109.5 . . ?
H63b C63 C52 109.5 . . ?
H63b C63 H63a 109.5 . . ?
H63c C63 C52 109.5 . . ?
H63c C63 H63a 109.5 . . ?
H63c C63 H63b 109.5 . . ?
C69 C68 N67 123.9(4) . . ?
C84 C68 N67 119.7(4) . . ?
C84 C68 C69 116.4(4) . . ?
C68 C69 C74 124.3(4) . . ?
C70 C69 C74 117.5(4) . . ?
C70 C69 C68 118.2(4) . . ?
C19 C14 Te1 122.4(4) . . ?
C15 C14 Te1 117.6(4) . . ?
C15 C14 C19 119.8(5) . . ?
H48 C48 C47 119.8(3) . . ?
C49 C48 C47 120.5(4) . . ?
C49 C48 H48 119.8(3) . . ?
H10 C10 C11 118.8(3) . . ?
C9 C10 C11 122.4(4) . . ?
C9 C10 H10 118.8(3) . . ?
H29 C29 C30 118.2(3) . . ?
C28 C29 C30 123.6(4) . . ?
C28 C29 H29 118.2(3) . . ?
H36 C36 C35 120.4(3) . . ?
C37 C36 C35 119.3(5) . . ?
C37 C36 H36 120.4(3) . . ?
H40 C40 C35 119.6(3) . . ?
C39 C40 C35 120.9(5) . . ?
C39 C40 H40 119.6(3) . . ?
H73 C73 C74 118.7(3) . . ?
C72 C73 C74 122.7(5) . . ?
C72 C73 H73 118.7(3) . . ?
H78 C78 C77 120.5(3) . . ?
C79 C78 C77 119.1(5) . . ?
C79 C78 H78 120.5(3) . . ?
H7 C7 C6 118.3(3) . . ?
C8 C7 C6 123.4(4) . . ?
C8 C7 H7 118.3(3) . . ?
H84a C84 C68 109.5 . . ?
H84b C84 C68 109.5 . . ?
H84b C84 H84a 109.5 . . ?
H84c C84 C68 109.5 . . ?
H84c C84 H84a 109.5 . . ?
H84c C84 H84b 109.5 . . ?
C48 C49 C50 119.0(4) . . ?
H49 C49 C50 120.5(3) . . ?
H49 C49 C48 120.5(3) . . ?
H42a C42 C31 109.5 . . ?
H42b C42 C31 109.5 . . ?
H42b C42 H42a 109.5 . . ?
H42c C42 C31 109.5 . . ?
H42c C42 H42a 109.5 . . ?
H42c C42 H42b 109.5 . . ?
H8 C8 C7 120.2(3) . . ?
C9 C8 C7 119.6(4) . . ?
C9 C8 H8 120.2(3) . . ?
H57 C57 C56 120.2(3) . . ?
C58 C57 C56 119.7(5) . . ?
C58 C57 H57 120.2(3) . . ?
C29 C28 C27 119.0(4) . . ?
H28 C28 C27 120.5(3) . . ?
H28 C28 C29 120.5(3) . . ?
H81 C81 C82 119.5(3) . . ?
C80 C81 C82 121.0(5) . . ?
C80 C81 H81 119.5(3) . . ?
C8 C9 C10 119.1(4) . . ?
H9 C9 C10 120.5(3) . . ?
H9 C9 C8 120.5(3) . . ?
H61 C61 C56 120.3(3) . . ?
C60 C61 C56 119.4(5) . . ?
C60 C61 H61 120.3(3) . . ?
H80 C80 C81 120.4(3) . . ?
C79 C80 C81 119.2(5) . . ?
C79 C80 H80 120.4(3) . . ?
H60 C60 C61 119.9(3) . . ?
C59 C60 C61 120.1(5) . . ?
C59 C60 H60 119.9(3) . . ?
H19 C19 C14 120.1(3) . . ?
C18 C19 C14 119.8(5) . . ?
C18 C19 H19 120.1(3) . . ?
H39 C39 C40 120.5(3) . . ?
C38 C39 C40 119.0(5) . . ?
C38 C39 H39 120.5(3) . . ?
H15 C15 C14 120.3(3) . . ?
C16 C15 C14 119.4(5) . . ?
C16 C15 H15 120.3(3) . . ?
C80 C79 C78 121.2(5) . . ?
H79 C79 C78 119.4(3) . . ?
H79 C79 C80 119.4(3) . . ?
H70 C70 C69 118.7(3) . . ?
C71 C70 C69 122.7(5) . . ?
C71 C70 H70 118.7(3) . . ?
H37 C37 C36 119.6(3) . . ?
C38 C37 C36 120.7(5) . . ?
C38 C37 H37 119.6(3) . . ?
H59 C59 C60 119.8(3) . . ?
C58 C59 C60 120.5(5) . . ?
C58 C59 H59 119.8(3) . . ?
H72 C72 C73 120.0(3) . . ?
C71 C72 C73 119.9(5) . . ?
C71 C72 H72 120.0(3) . . ?
H18 C18 C19 120.1(3) . . ?
C17 C18 C19 119.9(5) . . ?
C17 C18 H18 120.1(3) . . ?
C72 C71 C70 119.3(5) . . ?
H71 C71 C70 120.3(3) . . ?
H71 C71 C72 120.3(3) . . ?
C37 C38 C39 120.3(5) . . ?
H38 C38 C39 119.8(3) . . ?
H38 C38 C37 119.8(3) . . ?
H17 C17 C18 119.6(3) . . ?
C16 C17 C18 120.8(5) . . ?
C16 C17 H17 119.6(3) . . ?
C59 C58 C57 119.9(5) . . ?
H58 C58 C57 120.0(3) . . ?
H58 C58 C59 120.0(3) . . ?
C17 C16 C15 120.4(5) . . ?
H16 C16 C15 119.8(3) . . ?
H16 C16 C17 119.8(3) . . ?

loop_
_geom_bond_atom_site_label_1
_geom_bond_atom_site_label_2
_geom_bond_distance
_geom_bond_site_symmetry_2
_geom_bond_publ_flag
Te1 Pd13 2.5001(4) . ?
Te1 C2 2.120(4) . ?
Te1 C14 2.124(5) . ?
Te22 Pd23 2.5103(4) . ?
Te22 C35 2.137(5) . ?
Te22 C34 2.134(5) . ?
Te43 Pd44 2.5088(4) . ?
Te43 C55 2.122(4) . ?
Te43 C56 2.141(5) . ?
Te64 Pd76 2.5189(5) . ?
Te64 C77 2.135(5) . ?
Te64 C65 2.118(5) . ?
Pd13 Pd23 3.2625(5) . ?
Pd13 Cl20 2.3271(11) . ?
Pd13 O12 2.007(3) . ?
Pd13 N4 2.017(4) . ?
Pd23 Cl41 2.3175(11) . ?
Pd23 O24 2.001(3) . ?
Pd23 N32 2.023(4) . ?
Pd44 Cl62 2.2963(12) . ?
Pd44 O45 2.005(3) . ?
Pd44 N53 2.031(4) . ?
Pd76 Cl83 2.3076(12) . ?
Pd76 O75 2.023(3) . ?
Pd76 N67 2.021(4) . ?
O12 C11 1.306(5) . ?
O24 C25 1.302(5) . ?
O45 C46 1.313(5) . ?
O75 C74 1.297(5) . ?
N4 C5 1.319(5) . ?
N4 C3 1.484(5) . ?
N67 C66 1.493(5) . ?
N67 C68 1.295(6) . ?
N32 C31 1.303(6) . ?
N32 C33 1.503(5) . ?
N53 C52 1.311(5) . ?
N53 C54 1.471(5) . ?
C11 C6 1.428(6) . ?
C11 C10 1.415(6) . ?
C46 C47 1.419(6) . ?
C46 C51 1.421(6) . ?
C52 C51 1.466(6) . ?
C52 C63 1.510(6) . ?
C26 H26 0.9300 . ?
C26 C25 1.421(6) . ?
C26 C27 1.380(6) . ?
C5 C6 1.473(6) . ?
C5 C21 1.528(6) . ?
C47 H47 0.9300 . ?
C47 C48 1.364(6) . ?
C55 H55a 0.9700 . ?
C55 H55b 0.9700 . ?
C55 C54 1.505(6) . ?
C25 C30 1.423(6) . ?
C77 C82 1.394(6) . ?
C77 C78 1.389(6) . ?
C51 C50 1.416(6) . ?
C2 H2a 0.9700 . ?
C2 H2b 0.9700 . ?
C2 C3 1.517(6) . ?
C35 C36 1.392(6) . ?
C35 C40 1.381(7) . ?
C3 H3a 0.9700 . ?
C3 H3b 0.9700 . ?
C6 C7 1.408(6) . ?
C30 C31 1.483(6) . ?
C30 C29 1.408(6) . ?
C65 H65a 0.9700 . ?
C65 H65b 0.9700 . ?
C65 C66 1.510(7) . ?
C31 C42 1.510(6) . ?
C21 H21a 0.9600 . ?
C21 H21b 0.9600 . ?
C21 H21c 0.9600 . ?
C33 H33a 0.9700 . ?
C33 H33b 0.9700 . ?
C33 C34 1.500(6) . ?
C66 H66a 0.9700 . ?
C66 H66b 0.9700 . ?
C74 C69 1.428(6) . ?
C74 C73 1.412(6) . ?
C27 H27 0.9300 . ?
C27 C28 1.394(7) . ?
C56 C57 1.380(7) . ?
C56 C61 1.385(7) . ?
C34 H34a 0.9700 . ?
C34 H34b 0.9700 . ?
C82 H82 0.9300 . ?
C82 C81 1.376(7) . ?
C54 H54a 0.9700 . ?
C54 H54b 0.9700 . ?
C50 H50 0.9300 . ?
C50 C49 1.372(6) . ?
C63 H63a 0.9600 . ?
C63 H63b 0.9600 . ?
C63 H63c 0.9600 . ?
C68 C69 1.468(6) . ?
C68 C84 1.520(6) . ?
C69 C70 1.415(6) . ?
C14 C19 1.380(7) . ?
C14 C15 1.397(6) . ?
C48 H48 0.9300 . ?
C48 C49 1.392(7) . ?
C10 H10 0.9300 . ?
C10 C9 1.380(7) . ?
C29 H29 0.9300 . ?
C29 C28 1.370(6) . ?
C36 H36 0.9300 . ?
C36 C37 1.374(8) . ?
C40 H40 0.9300 . ?
C40 C39 1.381(7) . ?
C73 H73 0.9300 . ?
C73 C72 1.363(7) . ?
C78 H78 0.9300 . ?
C78 C79 1.391(7) . ?
C7 H7 0.9300 . ?
C7 C8 1.367(6) . ?
C84 H84a 0.9600 . ?
C84 H84b 0.9600 . ?
C84 H84c 0.9600 . ?
C49 H49 0.9300 . ?
C42 H42a 0.9600 . ?
C42 H42b 0.9600 . ?
C42 H42c 0.9600 . ?
C8 H8 0.9300 . ?
C8 C9 1.393(7) . ?
C57 H57 0.9300 . ?
C57 C58 1.395(7) . ?
C28 H28 0.9300 . ?
C81 H81 0.9300 . ?
C81 C80 1.381(7) . ?
C9 H9 0.9300 . ?
C61 H61 0.9300 . ?
C61 C60 1.391(7) . ?
C80 H80 0.9300 . ?
C80 C79 1.372(7) . ?
C60 H60 0.9300 . ?
C60 C59 1.377(7) . ?
C19 H19 0.9300 . ?
C19 C18 1.397(7) . ?
C39 H39 0.9300 . ?
C39 C38 1.383(8) . ?
C15 H15 0.9300 . ?
C15 C16 1.388(7) . ?
C79 H79 0.9300 . ?
C70 H70 0.9300 . ?
C70 C71 1.372(7) . ?
C37 H37 0.9300 . ?
C37 C38 1.380(8) . ?
C59 H59 0.9300 . ?
C59 C58 1.371(8) . ?
C72 H72 0.9300 . ?
C72 C71 1.388(7) . ?
C18 H18 0.9300 . ?
C18 C17 1.368(8) . ?
C71 H71 0.9300 . ?
C38 H38 0.9300 . ?
C17 H17 0.9300 . ?
C17 C16 1.366(8) . ?
C58 H58 0.9300 . ?
C16 H16 0.9300 . ?
